data_4316269
loop_
_publ_author_name
'Beatriz Gil-Hern\'andez'
'Pedro Gili'
'Jana K. Vieth'
'Christoph Janiak'
'Joaqu\'in Sanchiz'

_publ_section_title
;
 Magnetic Ordering in Two Molecule-Based (10,3)-a Nets Prepared from a
 Copper(II) Trinuclear Secondary Building Unit
;
_journal_name_full 'Inorganic Chemistry'
_journal_page_first 7478
_journal_page_last 7490
_journal_paper_doi 10.1021/ic100796e
_journal_volume 49
_journal_year 2010
_chemical_formula_moiety '2(C18 H6 Cu6 K Mn2 O36), K O14.04, K O9, 12(C2 O), 12(O0.50), O4.08'
_chemical_formula_sum 'C60 H12 Cu12 K4 Mn4 O117.12'
_chemical_formula_weight 3745.38
_chemical_name_systematic
; 
catena-{hemi(hexaaquapotassium)-hemi[(18-crown-6)potassium]-
[(\m-mesoxalato-\kO,O'':O':O'':O''',O'''':O''''')tricopper-
manganese]}.5.25hydrate,
with H2 on crystal water and 18-c-6 included for calculation:
C15 H31.50 Cu3 K Mn O29.25, M = 964.56, 
Z = 8, F(000) = 3892, Dx = 2.075 g/cm-3, kmin -20, lmin -19 
hmax 19, kmax 15 lmax5
C36 H12 Cu12 Mn4 O72, 12(C2 O), K O3, 12(O1.17), 16.08(O), 3(K) 
;
_space_group_IT_number 205
_symmetry_cell_setting cubic
_symmetry_space_group_name_Hall '-P 2ac 2ab 3'
_symmetry_space_group_name_H-M 'P a -3'
_atom_sites_solution_hydrogens geom
_atom_sites_solution_primary direct
_atom_sites_solution_secondary difmap
_audit_creation_method SHELXL-97
_cell_angle_alpha 90.00
_cell_angle_beta 90.00
_cell_angle_gamma 90.00
_cell_formula_units_Z 2
_cell_length_a 18.346(2)
_cell_length_b 18.346(2)
_cell_length_c 18.346(2)
_cell_measurement_reflns_used 1989
_cell_measurement_temperature 203(2)
_cell_measurement_theta_max 26.1
_cell_measurement_theta_min 4.1
_cell_volume 6174.8(12)
_computing_cell_refinement 'SAINT (Bruker, 2006)'
_computing_data_collection 'APEX2 (Bruker, 2006)'
_computing_data_reduction SAINT
_computing_molecular_graphics 'DIAMOND (Crystal Impact, 2009)'
_computing_structure_refinement 'SHELXL-97 (Sheldrick, 2008)'
_computing_structure_solution 'SHELXS-97 (Sheldrick, 2008)'
_diffrn_ambient_temperature 203(2)
_diffrn_measured_fraction_theta_full 0.992
_diffrn_measured_fraction_theta_max 0.987
_diffrn_measurement_device_type 'Bruker APEX2 CCD area detector'
_diffrn_measurement_method '\w scans'
_diffrn_radiation_monochromator graphite
_diffrn_radiation_source 'fine-focus sealed tube'
_diffrn_radiation_type MoK\a
_diffrn_radiation_wavelength 0.71073
_diffrn_reflns_av_R_equivalents 0.1125
_diffrn_reflns_av_sigmaI/netI 0.1374
_diffrn_reflns_limit_h_max 22
_diffrn_reflns_limit_h_min -22
_diffrn_reflns_limit_k_max 22
_diffrn_reflns_limit_k_min -22
_diffrn_reflns_limit_l_max 22
_diffrn_reflns_limit_l_min -22
_diffrn_reflns_number 7060
_diffrn_reflns_theta_full 25.00
_diffrn_reflns_theta_max 25.86
_diffrn_reflns_theta_min 2.22
_exptl_absorpt_coefficient_mu 2.686
_exptl_absorpt_correction_T_max 0.8138
_exptl_absorpt_correction_T_min 0.6887
_exptl_absorpt_correction_type multi-scan
_exptl_absorpt_process_details '(<i>SADABS</i>; Sheldrick, 1996)'
_exptl_crystal_colour blue
_exptl_crystal_density_diffrn 2.013
_exptl_crystal_density_method 'not measured'
_exptl_crystal_description isometric
_exptl_crystal_F_000 3665.6
_exptl_crystal_size_max 0.15
_exptl_crystal_size_mid 0.12
_exptl_crystal_size_min 0.08
_refine_diff_density_max 0.437
_refine_diff_density_min -0.433
_refine_diff_density_rms 0.096
_refine_ls_extinction_method none
_refine_ls_goodness_of_fit_ref 1.072
_refine_ls_hydrogen_treatment constr
_refine_ls_matrix_type full
_refine_ls_number_parameters 181
_refine_ls_number_reflns 1981
_refine_ls_number_restraints 0
_refine_ls_restrained_S_all 1.072
_refine_ls_R_factor_all 0.1446
_refine_ls_R_factor_gt 0.0765
_refine_ls_shift/su_max 0.000
_refine_ls_shift/su_mean 0.000
_refine_ls_structure_factor_coef Fsqd
_refine_ls_weighting_details 'calc w=1/[\s^2^(Fo^2^)+(0.0527P)^2^+5.0478P] where P=(Fo^2^+2Fc^2^)/3'
_refine_ls_weighting_scheme calc
_refine_ls_wR_factor_gt 0.1467
_refine_ls_wR_factor_ref 0.1716
_reflns_number_gt 1167
_reflns_number_total 1981
_reflns_threshold_expression >2sigma(I)
_cod_data_source_file ic100796e_si_002_1.cif
_cod_data_source_block C60H12Cu12K4Mn4O117.12
_cod_original_sg_symbol_Hall '-P 2ac 2ab'
_cod_database_code 4316269

loop_
_symmetry_equiv_pos_as_xyz
'x, y, z'
'-x+1/2, -y, z+1/2'
'x+1/2, -y+1/2, -z'
'-x, y+1/2, -z+1/2'
'z, x, y'
'-z+1/2, -x, y+1/2'
'z+1/2, -x+1/2, -y'
'-z, x+1/2, -y+1/2'
'y, z, x'
'y+1/2, -z+1/2, -x'
'-y, z+1/2, -x+1/2'
'-y+1/2, -z, x+1/2'
'-x, -y, -z'
'x-1/2, y, -z-1/2'
'-x-1/2, y-1/2, z'
'x, -y-1/2, z-1/2'
'-z, -x, -y'
'z-1/2, x, -y-1/2'
'-z-1/2, x-1/2, y'
'z, -x-1/2, y-1/2'
'-y, -z, -x'
'-y-1/2, z-1/2, x'
'y, -z-1/2, x-1/2'
'y-1/2, z, -x-1/2'

loop_
_atom_site_label
_atom_site_type_symbol
_atom_site_fract_x
_atom_site_fract_y
_atom_site_fract_z
_atom_site_U_iso_or_equiv
_atom_site_adp_type
_atom_site_occupancy
_atom_site_symmetry_multiplicity
_atom_site_calc_flag
_atom_site_refinement_flags
_atom_site_disorder_assembly
_atom_site_disorder_group
CuA Cu 0.3785(4) 0.1988(4) -0.0532(4) 0.0411(12) Uani 0.50 1 d P A 1
O1A O 0.332(2) 0.208(2) 0.038(3) 0.062(9) Uani 0.50 1 d P A 1
CuB Cu 0.3620(4) 0.2208(4) -0.0596(5) 0.0505(16) Uani 0.50 1 d P . 2
O1B O 0.316(2) 0.2323(19) 0.036(2) 0.062(11) Uani 0.50 1 d P . 2
Mn Mn 0.13092(5) 0.13092(5) 0.13092(5) 0.0300(5) Uani 1 3 d S . .
O2 O 0.2235(3) 0.1954(3) 0.0970(3) 0.0552(14) Uani 1 1 d . A .
O3 O 0.2904(2) 0.1471(2) -0.0779(2) 0.0347(11) Uani 1 1 d . . .
O4 O 0.1754(3) 0.1914(3) -0.0531(3) 0.0594(16) Uani 1 1 d . . .
H4 H 0.1593 0.1715 -0.0904 0.089 Uiso 1 1 calc R A .
O5 O 0.2269(4) 0.0245(3) -0.0525(3) 0.085(2) Uani 1 1 d . A .
O6 O 0.1651(3) 0.0620(2) 0.0417(3) 0.0448(13) Uani 1 1 d . . .
C1 C 0.2626(4) 0.1906(4) 0.0418(4) 0.048(2) Uani 1 1 d . . .
C2 C 0.2353(3) 0.1510(3) -0.0263(3) 0.0304(15) Uani 1 1 d . A .
C3 C 0.2069(4) 0.0735(4) -0.0097(4) 0.0410(18) Uani 1 1 d . . .
K1 K 0.5000 0.0000 0.5000 0.319(18) Uani 0.50 6 d SP . .
O7 O 0.452(3) 0.016(3) 0.426(3) 0.121(18) Uiso 0.17 1 d P . .
O8 O 0.4100(4) 0.0307(5) 0.3706(5) 0.143(4) Uani 1 1 d . . .
K2 K 0.2576(11) 0.2576(11) 0.2576(11) 0.49(13) Uani 0.25 3 d SP . .
O9A O 0.226(5) 0.287(4) 0.258(4) 0.20(3) Uiso 0.25 1 d P A 3
O9B O 0.263(3) 0.304(3) 0.193(3) 0.098(15) Uiso 0.17 1 d P A 4
O10 O 0.3575(15) 0.2987(13) 0.1743(15) 0.168(9) Uiso 0.50 1 d P A 5
O11 O 0.635(2) 0.393(2) 0.175(2) 0.067(10) Uiso 0.17 1 d P B 6
O12 O 0.2817(16) 0.1743(17) 0.4115(17) 0.200(11) Uiso 0.50 1 d P C 7
K3 K 0.4366(4) 0.0634(4) -0.0634(4) 0.199(7) Uani 0.50 3 d SP . .
O13A O 0.3727(8) -0.0182(10) 0.0746(9) 0.176(5) Uiso 0.80 1 d P D 8
O13B O 0.407(3) -0.057(3) 0.131(3) 0.148(19) Uiso 0.20 1 d P . 9
C4 C 0.3744(13) 0.0129(15) 0.1380(13) 0.194(8) Uiso 1 1 d . . .
C5A C 0.393(2) 0.079(2) 0.150(2) 0.032(9) Uiso 0.21 1 d P D 10
C5B C 0.415(3) 0.093(3) 0.129(3) 0.093(14) Uiso 0.31 1 d P D 11
C5C C 0.359(4) 0.056(4) 0.103(5) 0.11(2) Uiso 0.18 1 d P D 12
C5D C 0.421(2) 0.053(2) 0.1666(19) 0.071(10) Uiso 0.30 1 d P D 13

loop_
_atom_site_aniso_label
_atom_site_aniso_U_11
_atom_site_aniso_U_22
_atom_site_aniso_U_33
_atom_site_aniso_U_23
_atom_site_aniso_U_13
_atom_site_aniso_U_12
CuA 0.033(3) 0.062(4) 0.0289(13) -0.008(2) 0.0092(15) -0.0161(19)
O1A 0.051(16) 0.07(2) 0.065(13) -0.032(14) 0.015(10) -0.033(13)
CuB 0.040(3) 0.056(3) 0.055(3) -0.022(2) 0.020(2) -0.020(2)
O1B 0.07(2) 0.07(2) 0.045(13) -0.052(15) 0.043(14) -0.047(15)
Mn 0.0300(5) 0.0300(5) 0.0300(5) 0.0014(4) 0.0014(4) 0.0014(4)
O2 0.061(4) 0.061(4) 0.043(3) -0.019(3) 0.025(3) -0.024(3)
O3 0.032(3) 0.038(3) 0.034(3) -0.008(2) 0.014(2) -0.006(2)
O4 0.054(3) 0.062(4) 0.062(4) 0.009(3) 0.012(3) 0.022(3)
O5 0.124(5) 0.040(3) 0.090(5) -0.028(3) 0.076(4) -0.029(3)
O6 0.049(3) 0.035(3) 0.050(3) -0.006(2) 0.023(3) -0.012(2)
C1 0.057(5) 0.047(5) 0.040(5) -0.016(4) 0.007(4) -0.013(4)
C2 0.026(4) 0.034(4) 0.031(4) -0.005(3) 0.001(3) 0.000(3)
C3 0.048(5) 0.027(4) 0.048(5) -0.006(3) 0.014(4) -0.005(3)
K1 0.319(18) 0.319(18) 0.319(18) 0.113(14) 0.113(14) -0.113(14)
O8 0.082(6) 0.158(8) 0.188(10) -0.006(8) 0.062(6) -0.032(6)
K2 0.49(13) 0.49(13) 0.49(13) -0.24(7) -0.24(7) -0.24(7)
K3 0.199(7) 0.199(7) 0.199(7) 0.059(5) -0.059(5) 0.059(5)

loop_
_atom_type_symbol
_atom_type_description
_atom_type_scat_dispersion_real
_atom_type_scat_dispersion_imag
_atom_type_scat_source
C C 0.0033 0.0016 'International Tables Vol C Tables 4.2.6.8 and 6.1.1.4'
H H 0.0000 0.0000 'International Tables Vol C Tables 4.2.6.8 and 6.1.1.4'
Cu Cu 0.3201 1.2651 'International Tables Vol C Tables 4.2.6.8 and 6.1.1.4'
K K 0.2009 0.2494 'International Tables Vol C Tables 4.2.6.8 and 6.1.1.4'
Mn Mn 0.3368 0.7283 'International Tables Vol C Tables 4.2.6.8 and 6.1.1.4'
O O 0.0106 0.0060 'International Tables Vol C Tables 4.2.6.8 and 6.1.1.4'

loop_
_geom_angle_atom_site_label_1
_geom_angle_atom_site_label_2
_geom_angle_atom_site_label_3
_geom_angle
_geom_angle_site_symmetry_1
_geom_angle_site_symmetry_3
_geom_angle_publ_flag
O1A CuA O3 168.9(12) . 7 ?
O1A CuA O3 82.5(16) . . ?
O3 CuA O3 100.9(4) 7 . ?
O1A CuA O5 89.7(15) . 7 ?
O3 CuA O5 84.2(4) 7 7 ?
O3 CuA O5 163.7(4) . 7 ?
O1A CuA K3 108.6(12) . . ?
O3 CuA K3 82.4(3) 7 . ?
O3 CuA K3 82.1(3) . . ?
O5 CuA K3 114.1(4) 7 . ?
C1 O1A CuA 118(3) . . ?
O3 CuB O5 163.3(4) . 7 ?
O3 CuB O1B 86.3(14) . . ?
O5 CuB O1B 90.0(15) 7 . ?
O3 CuB O3 99.7(4) . 7 ?
O5 CuB O3 82.5(4) 7 7 ?
O1B CuB O3 171.4(15) . 7 ?
O3 CuB K3 69.6(2) . . ?
O5 CuB K3 96.2(3) 7 . ?
O1B CuB K3 107.6(11) . . ?
O3 CuB K3 69.3(2) 7 . ?
O3 CuB K2 65.3(3) . 16_565 ?
O5 CuB K2 129.2(4) 7 16_565 ?
O1B CuB K2 123.2(14) . 16_565 ?
O3 CuB K2 65.2(3) 7 16_565 ?
K3 CuB K2 106.5(4) . 16_565 ?
C1 O1B CuB 111(3) . . ?
O6 Mn O6 86.90(19) . 5 ?
O6 Mn O6 86.90(19) . 9 ?
O6 Mn O6 86.90(19) 5 9 ?
O6 Mn O2 82.78(18) . . ?
O6 Mn O2 105.6(2) 5 . ?
O6 Mn O2 163.26(19) 9 . ?
O6 Mn O2 105.6(2) . 9 ?
O6 Mn O2 163.26(19) 5 9 ?
O6 Mn O2 82.78(18) 9 9 ?
O2 Mn O2 87.33(19) . 9 ?
O6 Mn O2 163.26(19) . 5 ?
O6 Mn O2 82.78(18) 5 5 ?
O6 Mn O2 105.6(2) 9 5 ?
O2 Mn O2 87.33(19) . 5 ?
O2 Mn O2 87.33(19) 9 5 ?
O6 Mn K2 127.43(13) . . ?
O6 Mn K2 127.43(13) 5 . ?
O6 Mn K2 127.43(13) 9 . ?
O2 Mn K2 52.87(13) . . ?
O2 Mn K2 52.87(13) 9 . ?
O2 Mn K2 52.87(13) 5 . ?
C1 O2 Mn 130.4(5) . . ?
C1 O2 K2 131.2(6) . . ?
Mn O2 K2 94.8(4) . . ?
C2 O3 CuA 114.0(4) . 12_554 ?
C2 O3 CuB 110.1(4) . . ?
CuA O3 CuB 129.8(3) 12_554 . ?
C2 O3 CuA 115.2(4) . . ?
CuA O3 CuA 117.1(4) 12_554 . ?
C2 O3 CuB 110.5(4) . 12_554 ?
CuB O3 CuB 138.6(4) . 12_554 ?
CuA O3 CuB 128.6(3) . 12_554 ?
C2 O3 K3 126.7(4) . . ?
CuA O3 K3 60.0(2) 12_554 . ?
CuB O3 K3 75.0(2) . . ?
CuA O3 K3 59.89(19) . . ?
CuB O3 K3 74.5(2) 12_554 . ?
C2 O4 H4 109.5 . . ?
C3 O5 CuA 115.0(5) . 12_554 ?
C3 O5 CuB 114.4(5) . 12_554 ?
C3 O6 Mn 131.2(4) . . ?
C3 O6 K1 116.8(5) . 2_554 ?
Mn O6 K1 96.34(16) . 2_554 ?
O2 C1 O1B 118.7(17) . . ?
O2 C1 O1A 126(2) . . ?
O2 C1 C2 120.7(7) . . ?
O1B C1 C2 118.5(19) . . ?
O1A C1 C2 112.6(19) . . ?
O3 C2 O4 110.8(5) . . ?
O3 C2 C1 110.0(5) . . ?
O4 C2 C1 106.8(5) . . ?
O3 C2 C3 109.5(5) . . ?
O4 C2 C3 106.8(5) . . ?
C1 C2 C3 112.8(6) . . ?
O6 C3 O5 122.7(6) . . ?
O6 C3 C2 121.2(6) . . ?
O5 C3 C2 116.1(6) . . ?
O7 K1 O7 112.9(18) 22_655 13_656 ?
O7 K1 O7 67.1(18) 22_655 8_645 ?
O7 K1 O7 67.1(18) 13_656 8_645 ?
O7 K1 O7 67.1(18) 22_655 . ?
O7 K1 O7 180(2) 13_656 . ?
O7 K1 O7 112.9(18) 8_645 . ?
O7 K1 O7 180(4) 22_655 10_556 ?
O7 K1 O7 67.1(18) 13_656 10_556 ?
O7 K1 O7 112.9(18) 8_645 10_556 ?
O7 K1 O7 112.9(18) . 10_556 ?
O7 K1 O7 112.9(18) 22_655 20_566 ?
O7 K1 O7 112.9(18) 13_656 20_566 ?
O7 K1 O7 180.000(9) 8_645 20_566 ?
O7 K1 O7 67.1(18) . 20_566 ?
O7 K1 O7 67.1(18) 10_556 20_566 ?
O7 K1 O8 115(2) 13_656 22_655 ?
O7 K1 O8 68(2) 8_645 22_655 ?
O7 K1 O8 65(2) . 22_655 ?
O7 K1 O8 178(2) 10_556 22_655 ?
O7 K1 O8 112(2) 20_566 22_655 ?
O7 K1 O8 65(2) 22_655 8_645 ?
O7 K1 O8 68(2) 13_656 8_645 ?
O7 K1 O8 112(2) . 8_645 ?
O7 K1 O8 115(2) 10_556 8_645 ?
O7 K1 O8 178(2) 20_566 8_645 ?
O8 K1 O8 66.11(12) 22_655 8_645 ?
O7 K1 O8 68(2) 22_655 . ?
O7 K1 O8 178(2) 13_656 . ?
O7 K1 O8 115(2) 8_645 . ?
O7 K1 O8 112(2) 10_556 . ?
O7 K1 O8 65(2) 20_566 . ?
O8 K1 O8 66.11(12) 22_655 . ?
O8 K1 O8 113.89(12) 8_645 . ?
O7 K1 O8 178(2) 22_655 10_556 ?
O7 K1 O8 65(2) 13_656 10_556 ?
O7 K1 O8 112(2) 8_645 10_556 ?
O7 K1 O8 115(2) . 10_556 ?
O7 K1 O8 68(2) 20_566 10_556 ?
O8 K1 O8 180.0(4) 22_655 10_556 ?
O8 K1 O8 113.89(12) 8_645 10_556 ?
O8 K1 O8 113.89(12) . 10_556 ?
O7 K1 O8 112(2) 22_655 13_656 ?
O7 K1 O8 65(2) 8_645 13_656 ?
O7 K1 O8 178(2) . 13_656 ?
O7 K1 O8 68(2) 10_556 13_656 ?
O7 K1 O8 115(2) 20_566 13_656 ?
O8 K1 O8 113.89(12) 22_655 13_656 ?
O8 K1 O8 66.11(12) 8_645 13_656 ?
O8 K1 O8 180.0(2) . 13_656 ?
O8 K1 O8 66.11(12) 10_556 13_656 ?
O7 K1 O8 115(2) 22_655 20_566 ?
O7 K1 O8 112(2) 13_656 20_566 ?
O7 K1 O8 178(2) 8_645 20_566 ?
O7 K1 O8 68(2) . 20_566 ?
O7 K1 O8 65(2) 10_556 20_566 ?
O8 K1 O8 113.89(12) 22_655 20_566 ?
O8 K1 O8 180.000(1) 8_645 20_566 ?
O8 K1 O8 66.11(12) . 20_566 ?
O8 K1 O8 66.11(12) 10_556 20_566 ?
O8 K1 O8 113.89(12) 13_656 20_566 ?
O8 O7 K1 176(5) . . ?
O9A K2 O9A 120.0(2) 9 . ?
O9A K2 O9A 120.0(2) 9 5 ?
O9A K2 O9A 120.0(2) . 5 ?
O9A K2 O9B 70(6) 9 9 ?
O9A K2 O9B 168(6) . 9 ?
O9A K2 O9B 50(6) 5 9 ?
O9A K2 O9B 50(6) 9 . ?
O9A K2 O9B 70(6) . . ?
O9A K2 O9B 168(6) 5 . ?
O9B K2 O9B 119.1(9) 9 . ?
O9A K2 O9B 168(6) 9 5 ?
O9A K2 O9B 50(6) . 5 ?
O9A K2 O9B 70(6) 5 5 ?
O9B K2 O9B 119.1(9) 9 5 ?
O9B K2 O9B 119.1(9) . 5 ?
O9A K2 O10 110(7) . . ?
O9A K2 O10 129(7) 5 . ?
O9B K2 O10 82(2) 9 . ?
O9B K2 O10 44(2) . . ?
O9B K2 O10 158(2) 5 . ?
O9A K2 O10 110(7) 9 9 ?
O9A K2 O10 129(7) . 9 ?
O9B K2 O10 44(2) 9 9 ?
O9B K2 O10 158(2) . 9 ?
O9B K2 O10 82(2) 5 9 ?
O10 K2 O10 114.3(8) . 9 ?
O9A K2 O10 129(7) 9 5 ?
O9A K2 O10 110(7) 5 5 ?
O9B K2 O10 158(2) 9 5 ?
O9B K2 O10 82(2) . 5 ?
O9B K2 O10 44(2) 5 5 ?
O10 K2 O10 114.3(8) . 5 ?
O10 K2 O10 114.3(8) 9 5 ?
O9A K2 O2 112(7) 9 5 ?
O9A K2 O2 59(7) . 5 ?
O9A K2 O2 97(7) 5 5 ?
O9B K2 O2 113(3) 9 5 ?
O9B K2 O2 83(2) . 5 ?
O9B K2 O2 58(2) 5 5 ?
O10 K2 O2 120.8(10) . 5 ?
O10 K2 O2 114.6(9) 9 5 ?
O10 K2 O2 71.9(8) 5 5 ?
O9A K2 O2 59(7) 9 . ?
O9A K2 O2 97(7) . . ?
O9A K2 O2 112(7) 5 . ?
O9B K2 O2 83(2) 9 . ?
O9B K2 O2 58(2) . . ?
O9B K2 O2 113(3) 5 . ?
O10 K2 O2 71.9(8) . . ?
O10 K2 O2 120.8(10) 9 . ?
O10 K2 O2 114.6(9) 5 . ?
O2 K2 O2 55.2(6) 5 . ?
O9A K2 O2 97(7) 9 9 ?
O9A K2 O2 112(7) . 9 ?
O9A K2 O2 59(7) 5 9 ?
O9B K2 O2 58(2) 9 9 ?
O9B K2 O2 113(3) . 9 ?
O9B K2 O2 83(2) 5 9 ?
O10 K2 O2 114.6(9) . 9 ?
O10 K2 O2 71.9(8) 9 9 ?
O10 K2 O2 120.8(10) 5 9 ?
O2 K2 O2 55.2(6) 5 9 ?
O2 K2 O2 55.2(6) . 9 ?
O9A O9A O9A 60.000(5) 9 5 ?
CuA K3 CuA 74.4(4) 7 . ?
CuA K3 CuA 74.4(4) 7 12_554 ?
CuA K3 CuA 74.4(4) . 12_554 ?
CuA K3 O3 77.7(3) . 12_554 ?
CuA K3 O3 77.7(3) 12_554 7 ?
O3 K3 O3 57.0(2) 12_554 7 ?
CuA K3 O3 77.7(3) 7 . ?
O3 K3 O3 57.0(2) 12_554 . ?
O3 K3 O3 57.0(2) 7 . ?
CuA K3 O13B 65.6(11) 7 13_655 ?
CuA K3 O13B 115.0(11) . 13_655 ?
CuA K3 O13B 133.0(12) 12_554 13_655 ?
O3 K3 O13B 96.5(12) 12_554 13_655 ?
O3 K3 O13B 85.0(11) 7 13_655 ?
O3 K3 O13B 141.0(11) . 13_655 ?
CuA K3 O13B 115.0(11) 7 19_655 ?
CuA K3 O13B 133.0(12) . 19_655 ?
CuA K3 O13B 65.6(11) 12_554 19_655 ?
O3 K3 O13B 85.0(11) 12_554 19_655 ?
O3 K3 O13B 141.0(11) 7 19_655 ?
O3 K3 O13B 96.5(12) . 19_655 ?
O13B K3 O13B 110.2(11) 13_655 19_655 ?
CuA K3 O13B 133.0(12) 7 24_656 ?
CuA K3 O13B 65.6(11) . 24_656 ?
CuA K3 O13B 115.0(11) 12_554 24_656 ?
O3 K3 O13B 141.0(11) 12_554 24_656 ?
O3 K3 O13B 96.5(12) 7 24_656 ?
O3 K3 O13B 85.0(11) . 24_656 ?
O13B K3 O13B 110.2(11) 13_655 24_656 ?
O13B K3 O13B 110.2(11) 19_655 24_656 ?
CuA K3 O13A 103.5(4) 7 7 ?
CuA K3 O13A 86.7(3) . 7 ?
CuA K3 O13A 160.9(4) 12_554 7 ?
O3 K3 O13A 140.7(4) 12_554 7 ?
O3 K3 O13A 89.0(3) 7 7 ?
O3 K3 O13A 123.3(3) . 7 ?
O13B K3 O13A 57.9(13) 13_655 7 ?
O13B K3 O13A 129.7(11) 19_655 7 ?
O13B K3 O13A 52.4(13) 24_656 7 ?
CuA K3 O13A 86.7(3) 7 12_554 ?
CuA K3 O13A 160.9(4) . 12_554 ?
CuA K3 O13A 103.5(4) 12_554 12_554 ?
O3 K3 O13A 89.0(3) 12_554 12_554 ?
O3 K3 O13A 123.3(3) 7 12_554 ?
O3 K3 O13A 140.7(4) . 12_554 ?
O13B K3 O13A 52.4(13) 13_655 12_554 ?
O13B K3 O13A 57.9(13) 19_655 12_554 ?
O13B K3 O13A 129.7(11) 24_656 12_554 ?
O13A K3 O13A 95.3(4) 7 12_554 ?
CuA K3 O13A 160.9(4) 7 . ?
CuA K3 O13A 103.5(4) . . ?
CuA K3 O13A 86.7(3) 12_554 . ?
O3 K3 O13A 123.3(3) 12_554 . ?
O3 K3 O13A 140.7(4) 7 . ?
O3 K3 O13A 89.0(3) . . ?
O13B K3 O13A 129.7(11) 13_655 . ?
O13B K3 O13A 52.4(13) 19_655 . ?
O13B K3 O13A 57.9(13) 24_656 . ?
O13A K3 O13A 95.3(4) 7 . ?
O13A K3 O13A 95.3(4) 12_554 . ?
C4 O13A K3 120.0(16) . . ?
C4 O13B K3 117(3) . 13_655 ?
C5C C4 C5D 90(5) . . ?
C5C C4 C5A 58(5) . . ?
C5C C4 O13A 77(5) . . ?
C5D C4 O13A 131(3) . . ?
C5A C4 O13A 126(3) . . ?
C5C C4 O13B 138(6) . . ?
C5D C4 O13B 107(4) . . ?
C5A C4 O13B 140(4) . . ?
O13A C4 O13B 62(3) . . ?
C5C C4 C5B 53(5) . . ?
O13A C4 C5B 108(3) . . ?
O13B C4 C5B 127(3) . . ?
C5C C4 C5B 115(5) . 19_655 ?
C5D C4 C5B 138(3) . 19_655 ?
C5A C4 C5B 161(3) . 19_655 ?
C5B C4 C5B 141(3) . 19_655 ?
C4 C5B C4 141(3) . 24_656 ?
C4 C5C K3 118(5) . . ?

loop_
_geom_bond_atom_site_label_1
_geom_bond_atom_site_label_2
_geom_bond_distance
_geom_bond_site_symmetry_2
_geom_bond_publ_flag
CuA O1A 1.88(4) . ?
CuA O3 1.910(9) 7 ?
CuA O3 1.927(9) . ?
CuA O5 1.934(10) 7 ?
CuA K3 2.708(10) . ?
O1A C1 1.31(5) . ?
CuB O3 1.913(10) . ?
CuB O5 1.949(10) 7 ?
CuB O1B 1.96(4) . ?
CuB O3 1.958(9) 7 ?
CuB K3 3.195(10) . ?
O1B C1 1.24(5) . ?
Mn O6 2.162(5) . ?
Mn O6 2.162(5) 5 ?
Mn O6 2.162(5) 9 ?
Mn O2 2.162(5) . ?
Mn O2 2.162(5) 9 ?
Mn O2 2.162(5) 5 ?
O2 C1 1.244(8) . ?
O2 K2 3.22(3) . ?
O3 C2 1.389(7) . ?
O3 CuA 1.910(9) 12_554 ?
O3 CuB 1.958(9) 12_554 ?
O3 K3 3.100(11) . ?
O4 C2 1.413(8) . ?
O4 H4 0.8300 . ?
O5 C3 1.249(8) . ?
O5 CuA 1.934(10) 12_554 ?
O5 CuB 1.949(10) 12_554 ?
O6 C3 1.233(8) . ?
O6 K1 3.324(5) 2_554 ?
C1 C2 1.529(9) . ?
C2 C3 1.544(9) . ?
K1 O7 1.66(5) 22_655 ?
K1 O7 1.66(5) 13_656 ?
K1 O7 1.66(5) 8_645 ?
K1 O7 1.66(5) . ?
K1 O7 1.66(5) 10_556 ?
K1 O7 1.66(5) 20_566 ?
K1 O8 2.947(11) 22_655 ?
K1 O8 2.947(11) 8_645 ?
K1 O8 2.947(11) . ?
K1 O8 2.947(11) 10_556 ?
K1 O8 2.947(11) 13_656 ?
K1 O8 2.947(11) 20_566 ?
O7 O8 1.29(5) . ?
K2 O9B 1.46(5) 9 ?
K2 O9B 1.46(5) . ?
K2 O9B 1.46(5) 5 ?
K2 O10 2.50(3) . ?
K2 O10 2.50(3) 9 ?
K2 O10 2.50(3) 5 ?
K2 O2 3.22(3) 5 ?
K2 O2 3.22(3) 9 ?
O9A O9A 1.37(14) 9 ?
O9A O9A 1.37(14) 5 ?
K3 CuA 2.708(10) 7 ?
K3 CuA 2.708(10) 12_554 ?
K3 O3 3.100(11) 12_554 ?
K3 O3 3.100(11) 7 ?
K3 O13B 3.14(5) 13_655 ?
K3 O13B 3.14(5) 19_655 ?
K3 O13B 3.14(5) 24_656 ?
K3 O13A 3.167(16) 7 ?
K3 O13A 3.167(16) 12_554 ?
K3 O13A 3.167(16) . ?
O13A C4 1.30(2) . ?
O13B C4 1.42(5) . ?
O13B K3 3.14(5) 13_655 ?
C4 C5D 1.24(4) . ?
C4 C5A 1.28(4) . ?
C4 C5B 1.67(6) . ?

loop_
_geom_hbond_atom_site_label_D
_geom_hbond_atom_site_label_H
_geom_hbond_atom_site_label_A
_geom_hbond_distance_DH
_geom_hbond_distance_HA
_geom_hbond_distance_DA
_geom_hbond_angle_DHA
_geom_hbond_site_symmetry_A
O4 H4 O11 0.83 2.00 2.81(4) 167.9 3_455
O4 H4 O10 0.83 2.12 2.86(3) 148.7 20_565
